data_7115467
loop_
_publ_author_name
'Marc A. Little'
'Samantha Y. Chong'
'Marc Schmidtmann'
'Tom Hasell'
'Andrew I. Cooper'

_publ_section_title
;
 Guest control of structure in porous organic cages
;
_journal_name_full Chem.Commun.
_journal_page_first 9465
_journal_paper_doi 10.1039/C4cc04158E
_journal_volume 50
_journal_year 2014
_chemical_formula_moiety 'C72 H84 N12, C H2 Cl2, 3(C4 H10 O)'
_chemical_formula_sum 'C85 H116 Cl2 N12 O3'
_chemical_formula_weight 1424.75
_chemical_name_systematic
; 
 ? 
;
_space_group_IT_number 146
_symmetry_cell_setting trigonal
_symmetry_space_group_name_Hall 'R 3'
_symmetry_space_group_name_H-M 'R 3 :H'
_atom_sites_solution_hydrogens geom
_atom_sites_solution_primary direct
_atom_sites_solution_secondary difmap
_audit_creation_method SHELXL-97
_cell_angle_alpha 90.00
_cell_angle_beta 90.00
_cell_angle_gamma 120.00
_cell_formula_units_Z 3
_cell_length_a 25.629(3)
_cell_length_b 25.629(3)
_cell_length_c 11.1848(15)
_cell_measurement_reflns_used 8881
_cell_measurement_temperature 100(2)
_cell_measurement_theta_max 20.367
_cell_measurement_theta_min 2.457
_cell_volume 6362.4(14)
_computing_cell_refinement 'Bruker AXS SAINT V7.68A'
_computing_data_collection 'CrystalClear-SM Expert 2.1 (Rigaku, 2011)'
_computing_data_reduction 'Bruker AXS SAINT V7.68A'
_computing_structure_refinement 'SHELXL (Sheldrick, 2008)'
_computing_structure_solution 'SHELXD (Sheldrick, 2008)'
_diffrn_ambient_temperature 100(2)
_diffrn_detector_area_resol_mean 28.5714
_diffrn_measured_fraction_theta_full 0.998
_diffrn_measured_fraction_theta_max 0.998
_diffrn_measurement_device_type 'Rigaku Saturn724+ (2x2 bin mode)'
_diffrn_measurement_method 'profile data from \w-scans'
_diffrn_radiation_monochromator confocal
_diffrn_radiation_source 'rotating anode'
_diffrn_radiation_type MoK\a
_diffrn_radiation_wavelength 0.71073
_diffrn_reflns_av_R_equivalents 0.0575
_diffrn_reflns_av_sigmaI/netI 0.0906
_diffrn_reflns_limit_h_max 28
_diffrn_reflns_limit_h_min -22
_diffrn_reflns_limit_k_max 28
_diffrn_reflns_limit_k_min -28
_diffrn_reflns_limit_l_max 12
_diffrn_reflns_limit_l_min -9
_diffrn_reflns_number 14584
_diffrn_reflns_theta_full 23.25
_diffrn_reflns_theta_max 23.25
_diffrn_reflns_theta_min 2.04
_exptl_absorpt_coefficient_mu 0.129
_exptl_absorpt_correction_T_max 0.7446
_exptl_absorpt_correction_T_min 0.4973
_exptl_absorpt_correction_type multi-scan
_exptl_absorpt_process_details 'SADABS 2008/1 (Sheldrick, 2008)'
_exptl_crystal_colour colourless
_exptl_crystal_density_diffrn 1.118
_exptl_crystal_density_method 'not measured'
_exptl_crystal_description needle
_exptl_crystal_F_000 2313
_exptl_crystal_size_max 0.427
_exptl_crystal_size_mid 0.189
_exptl_crystal_size_min 0.156
_refine_diff_density_max 0.545
_refine_diff_density_min -0.627
_refine_diff_density_rms 0.099
_refine_ls_abs_structure_details 'Flack H D (1983), Acta Cryst. A39, 876-881'
_refine_ls_abs_structure_Flack 0.2(9)
_refine_ls_extinction_method none
_refine_ls_goodness_of_fit_ref 1.139
_refine_ls_hydrogen_treatment mixed
_refine_ls_matrix_type full
_refine_ls_number_parameters 319
_refine_ls_number_reflns 3644
_refine_ls_number_restraints 31
_refine_ls_restrained_S_all 1.155
_refine_ls_R_factor_all 0.1110
_refine_ls_R_factor_gt 0.1095
_refine_ls_shift/su_max 0.000
_refine_ls_shift/su_mean 0.000
_refine_ls_structure_factor_coef Fsqd
_refine_ls_weighting_details 'calc w=1/[\s^2^(Fo^2^)+(0.1535P)^2^+49.8181P] where P=(Fo^2^+2Fc^2^)/3'
_refine_ls_weighting_scheme calc
_refine_ls_wR_factor_gt 0.3007
_refine_ls_wR_factor_ref 0.3020
_reflns_number_gt 3527
_reflns_number_total 3644
_reflns_threshold_expression >2sigma(I)
_cod_data_source_file c4cc04158e2.cif
_cod_data_source_block Cage3_R_3(Et2O)_CH2Cl2_100K
_cod_original_cell_volume 6362.6(14)
_cod_original_sg_symbol_H-M R3
_cod_database_code 7115467

loop_
_symmetry_equiv_pos_as_xyz
'x, y, z'
'-y, x-y, z'
'-x+y, -x, z'
'x+2/3, y+1/3, z+1/3'
'-y+2/3, x-y+1/3, z+1/3'
'-x+y+2/3, -x+1/3, z+1/3'
'x+1/3, y+2/3, z+2/3'
'-y+1/3, x-y+2/3, z+2/3'
'-x+y+1/3, -x+2/3, z+2/3'

loop_
_atom_site_label
_atom_site_type_symbol
_atom_site_fract_x
_atom_site_fract_y
_atom_site_fract_z
_atom_site_U_iso_or_equiv
_atom_site_adp_type
_atom_site_occupancy
_atom_site_symmetry_multiplicity
_atom_site_calc_flag
_atom_site_refinement_flags
_atom_site_disorder_assembly
_atom_site_disorder_group
Cl1 Cl 0.6338(8) 0.3459(8) 0.7214(9) 0.072(4) Uani 0.17 1 d PDU . 1
Cl3 Cl 0.6608(13) 0.3712(7) 0.8643(10) 0.157(7) Uiso 0.17 1 d PDU . 2
Cl2 Cl 0.666(3) 0.3180(18) 0.9525(10) 0.157(7) Uiso 0.17 1 d PDU . 1
Cl4 Cl 0.6667 0.3333 1.1051(9) 0.171(8) Uani 0.50 3 d SPDU . 2
O1 O 0.6175(4) 0.5141(3) 0.7322(8) 0.098(3) Uani 1 1 d DU A 2
N1 N 0.5022(3) 0.2794(3) 0.4418(6) 0.0375(15) Uani 1 1 d . . .
N2 N 0.4366(3) 0.2352(3) 0.6675(7) 0.0385(16) Uani 1 1 d . . .
N3 N 0.5220(3) 0.4029(3) 1.1346(6) 0.0358(15) Uani 1 1 d . . .
N4 N 0.6448(3) 0.4994(3) 1.1534(7) 0.0370(15) Uani 1 1 d . . .
C1 C 0.6316(3) 0.3607(3) 0.4258(8) 0.0338(17) Uani 1 1 d . . .
H1 H 0.6074 0.3792 0.4260 0.041 Uiso 1 1 calc R . .
C2 C 0.6028(3) 0.2970(3) 0.4256(7) 0.0312(17) Uani 1 1 d . . .
C3 C 0.5380(4) 0.2591(4) 0.4299(7) 0.0355(17) Uani 1 1 d . . .
H3 H 0.5213 0.2167 0.4233 0.043 Uiso 1 1 calc R . .
C4 C 0.4383(3) 0.2373(3) 0.4464(8) 0.0372(18) Uani 1 1 d . . .
H4 H 0.4315 0.1953 0.4432 0.045 Uiso 1 1 calc R . .
C5 C 0.4099(3) 0.2445(4) 0.5594(8) 0.043(2) Uani 1 1 d . . .
H5 H 0.4178 0.2869 0.5612 0.051 Uiso 1 1 calc R . .
C6 C 0.3420(4) 0.2029(5) 0.5602(9) 0.054(2) Uani 1 1 d . . .
H6A H 0.3250 0.2099 0.6339 0.064 Uiso 1 1 calc R . .
H6B H 0.3329 0.1605 0.5610 0.064 Uiso 1 1 calc R . .
C7 C 0.3124(4) 0.2130(6) 0.4518(9) 0.068(3) Uani 1 1 d . . .
H7A H 0.2686 0.1838 0.4530 0.082 Uiso 1 1 calc R . .
H7B H 0.3180 0.2541 0.4550 0.082 Uiso 1 1 calc R . .
C8 C 0.3397(4) 0.2055(5) 0.3370(8) 0.049(2) Uani 1 1 d . . .
H8A H 0.3218 0.2149 0.2675 0.059 Uiso 1 1 calc R . .
H8B H 0.3303 0.1632 0.3295 0.059 Uiso 1 1 calc R . .
C9 C 0.4084(4) 0.2477(4) 0.3371(9) 0.047(2) Uani 1 1 d . . .
H9A H 0.4175 0.2900 0.3368 0.056 Uiso 1 1 calc R . .
H9B H 0.4256 0.2409 0.2633 0.056 Uiso 1 1 calc R . .
C10 C 0.4528(4) 0.2736(4) 0.7448(9) 0.0402(18) Uani 1 1 d . . .
H10 H 0.4499 0.3084 0.7284 0.048 Uiso 1 1 calc R . .
C11 C 0.4773(3) 0.2695(3) 0.8653(8) 0.0340(17) Uani 1 1 d . . .
C12 C 0.4808(3) 0.2183(4) 0.8949(8) 0.0357(18) Uani 1 1 d . . .
H12 H 0.4717 0.1878 0.8371 0.043 Uiso 1 1 calc R . .
C13 C 0.4977(3) 0.2130(3) 1.0090(8) 0.0355(18) Uani 1 1 d . . .
C14 C 0.5148(3) 0.2593(3) 1.0911(8) 0.0293(16) Uani 1 1 d . . .
H14 H 0.5280 0.2558 1.1685 0.035 Uiso 1 1 calc R . .
C15 C 0.5129(3) 0.3105(3) 1.0610(8) 0.0356(18) Uani 1 1 d . . .
C16 C 0.4941(3) 0.3153(3) 0.9467(8) 0.0380(19) Uani 1 1 d . . .
H16 H 0.4930 0.3505 0.9248 0.046 Uiso 1 1 calc R . .
C17 C 0.5306(3) 0.3594(4) 1.1500(7) 0.0382(19) Uani 1 1 d . . .
H17 H 0.5493 0.3576 1.2219 0.046 Uiso 1 1 calc R . .
C18 C 0.5418(3) 0.4463(3) 1.2287(8) 0.0338(17) Uani 1 1 d . . .
H18 H 0.5559 0.4319 1.2979 0.041 Uiso 1 1 calc R . .
C19 C 0.5936(3) 0.5071(4) 1.1838(8) 0.0391(19) Uani 1 1 d . . .
H19 H 0.5802 0.5198 1.1110 0.047 Uiso 1 1 calc R . .
C20 C 0.6127(4) 0.5546(4) 1.2772(8) 0.045(2) Uani 1 1 d . . .
H20A H 0.6460 0.5928 1.2452 0.054 Uiso 1 1 calc R . .
H20B H 0.6284 0.5430 1.3469 0.054 Uiso 1 1 calc R . .
C21 C 0.5620(5) 0.5651(4) 1.3188(9) 0.052(2) Uani 1 1 d . . .
H21A H 0.5489 0.5813 1.2521 0.062 Uiso 1 1 calc R . .
H21B H 0.5763 0.5947 1.3850 0.062 Uiso 1 1 calc R . .
C22 C 0.5095(4) 0.5050(4) 1.3611(9) 0.050(2) Uani 1 1 d . . .
H22A H 0.5221 0.4921 1.4339 0.060 Uiso 1 1 calc R . .
H22B H 0.4755 0.5110 1.3833 0.060 Uiso 1 1 calc R . .
C23 C 0.4880(4) 0.4554(4) 1.2692(9) 0.048(2) Uani 1 1 d . . .
H23A H 0.4715 0.4659 1.1991 0.058 Uiso 1 1 calc R . .
H23B H 0.4555 0.4174 1.3037 0.058 Uiso 1 1 calc R . .
C24 C 0.6597(3) 0.5049(3) 1.0445(8) 0.0339(17) Uani 1 1 d . . .
H24 H 0.6363 0.5107 0.9857 0.041 Uiso 1 1 calc R . .
C25 C 0.6014(9) 0.4172(5) 0.7126(15) 0.113(6) Uani 1 1 d DU A 2
H25A H 0.6238 0.3983 0.6823 0.170 Uiso 1 1 calc R A 2
H25B H 0.5581 0.3900 0.6998 0.170 Uiso 1 1 calc R A 2
H25C H 0.6092 0.4252 0.7983 0.170 Uiso 1 1 calc R A 2
C26 C 0.6208(3) 0.4744(3) 0.6486(7) 0.0528(19) Uani 1 1 d DU A 2
H26A H 0.6625 0.4911 0.6187 0.063 Uiso 1 1 calc R A 2
H26B H 0.5939 0.4678 0.5797 0.063 Uiso 1 1 calc R A 2
C27 C 0.6499(6) 0.5679(4) 0.6639(9) 0.087(3) Uani 1 1 d DU A 2
H27A H 0.6300 0.5672 0.5877 0.104 Uiso 1 1 calc R A 2
H27B H 0.6926 0.5796 0.6501 0.104 Uiso 1 1 calc R A 2
C28 C 0.6421(4) 0.6031(4) 0.7573(9) 0.060(2) Uani 1 1 d DU A 2
H28A H 0.6353 0.6339 0.7206 0.091 Uiso 1 1 calc R A 2
H28B H 0.6783 0.6226 0.8072 0.091 Uiso 1 1 calc R A 2
H28C H 0.6073 0.5764 0.8070 0.091 Uiso 1 1 calc R A 2
C29 C 0.6608(13) 0.3712(7) 0.8643(10) 0.157(7) Uiso 0.17 1 d PDU B 1
H29A H 0.6339 0.3832 0.9042 0.189 Uiso 0.17 1 calc PR B 1
H29B H 0.7012 0.4075 0.8582 0.189 Uiso 0.17 1 calc PR B 1
C30 C 0.666(3) 0.3180(18) 0.9525(10) 0.157(7) Uiso 0.17 1 d PDU C 2
H30A H 0.7029 0.3173 0.9317 0.189 Uiso 0.17 1 calc PR C 2
H30B H 0.6310 0.2777 0.9353 0.189 Uiso 0.17 1 calc PR C 2

loop_
_atom_site_aniso_label
_atom_site_aniso_U_11
_atom_site_aniso_U_22
_atom_site_aniso_U_33
_atom_site_aniso_U_23
_atom_site_aniso_U_13
_atom_site_aniso_U_12
Cl1 0.105(12) 0.105(13) 0.029(8) -0.014(8) 0.004(7) 0.070(11)
Cl4 0.175(12) 0.175(12) 0.162(19) 0.000 0.000 0.087(6)
O1 0.113(7) 0.077(3) 0.100(7) -0.015(4) 0.011(5) 0.044(5)
N1 0.041(3) 0.041(4) 0.036(4) 0.002(3) -0.002(3) 0.024(3)
N2 0.035(3) 0.041(4) 0.030(4) -0.004(3) -0.002(3) 0.012(3)
N3 0.041(4) 0.036(3) 0.037(4) 0.006(3) 0.005(3) 0.025(3)
N4 0.044(4) 0.036(3) 0.041(4) -0.004(3) -0.002(3) 0.028(3)
C1 0.041(4) 0.032(4) 0.033(4) 0.003(3) 0.004(3) 0.022(3)
C2 0.031(4) 0.037(4) 0.024(4) 0.002(3) 0.004(3) 0.016(3)
C3 0.041(4) 0.039(4) 0.026(4) -0.006(3) 0.000(3) 0.019(4)
C4 0.031(4) 0.038(4) 0.035(4) -0.007(3) -0.009(3) 0.012(3)
C5 0.029(4) 0.064(5) 0.041(5) -0.002(4) -0.003(3) 0.028(4)
C6 0.032(4) 0.080(6) 0.044(6) 0.006(5) 0.009(4) 0.025(4)
C7 0.042(5) 0.111(9) 0.036(6) 0.008(5) 0.009(4) 0.027(5)
C8 0.048(5) 0.068(6) 0.039(5) -0.003(4) -0.007(4) 0.036(4)
C9 0.050(5) 0.053(5) 0.039(5) -0.003(4) 0.005(4) 0.027(4)
C10 0.036(4) 0.039(4) 0.042(5) -0.002(4) -0.003(4) 0.016(3)
C11 0.039(4) 0.030(4) 0.032(4) 0.005(3) -0.003(3) 0.016(3)
C12 0.028(4) 0.042(4) 0.031(4) -0.003(3) -0.002(3) 0.012(3)
C13 0.027(4) 0.038(4) 0.043(5) 0.002(3) 0.002(3) 0.016(3)
C14 0.033(4) 0.031(4) 0.027(4) 0.008(3) 0.000(3) 0.018(3)
C15 0.029(4) 0.039(4) 0.040(5) -0.004(3) -0.001(3) 0.018(3)
C16 0.036(4) 0.034(4) 0.036(5) 0.007(3) 0.002(3) 0.012(3)
C17 0.038(4) 0.047(5) 0.023(4) 0.007(3) 0.000(3) 0.016(4)
C18 0.039(4) 0.040(4) 0.031(4) 0.003(3) 0.004(3) 0.027(3)
C19 0.039(4) 0.044(4) 0.041(5) 0.006(4) 0.009(4) 0.026(4)
C20 0.055(5) 0.049(5) 0.041(5) -0.006(4) -0.009(4) 0.033(4)
C21 0.074(6) 0.055(5) 0.048(5) 0.002(4) 0.016(4) 0.049(5)
C22 0.064(6) 0.068(6) 0.042(5) -0.002(4) 0.005(4) 0.050(5)
C23 0.050(5) 0.066(6) 0.047(5) 0.005(4) 0.009(4) 0.043(5)
C24 0.038(4) 0.041(4) 0.027(4) 0.004(3) 0.002(3) 0.023(3)
C25 0.147(14) 0.082(6) 0.114(11) 0.022(6) 0.077(11) 0.060(9)
C26 0.025(4) 0.074(4) 0.022(4) -0.003(3) 0.007(3) -0.004(4)
C27 0.099(9) 0.094(4) 0.075(7) -0.004(4) -0.018(6) 0.054(6)
C28 0.055(3) 0.063(2) 0.059(3) 0.0133(18) -0.0120(19) 0.026(2)

loop_
_atom_type_symbol
_atom_type_description
_atom_type_scat_dispersion_real
_atom_type_scat_dispersion_imag
_atom_type_scat_source
C C 0.0033 0.0016 'International Tables Vol C Tables 4.2.6.8 and 6.1.1.4'
H H 0.0000 0.0000 'International Tables Vol C Tables 4.2.6.8 and 6.1.1.4'
Cl Cl 0.1484 0.1585 'International Tables Vol C Tables 4.2.6.8 and 6.1.1.4'
N N 0.0061 0.0033 'International Tables Vol C Tables 4.2.6.8 and 6.1.1.4'
O O 0.0106 0.0060 'International Tables Vol C Tables 4.2.6.8 and 6.1.1.4'

loop_
_geom_angle_atom_site_label_1
_geom_angle_atom_site_label_2
_geom_angle_atom_site_label_3
_geom_angle
_geom_angle_site_symmetry_1
_geom_angle_site_symmetry_3
Cl1 Cl1 Cl1 60.000(1) 3_665 2_655
Cl1 Cl1 C29 82.9(6) 3_665 2_655
Cl1 Cl1 C29 51.8(7) 2_655 2_655
C30 Cl3 C30 27.9(12) 3_665 2_655
C30 Cl3 Cl3 50(3) 3_665 2_655
C30 Cl3 Cl3 63.6(10) 2_655 2_655
C30 Cl3 Cl3 64.9(15) 3_665 3_665
C30 Cl3 Cl3 45.5(16) 2_655 3_665
Cl3 Cl3 Cl3 60.000(2) 2_655 3_665
Cl2 Cl2 Cl2 60.000(10) 2_655 3_665
Cl2 Cl2 C29 120(3) 2_655 2_655
Cl2 Cl2 C29 84(7) 3_665 2_655
Cl2 Cl2 C29 68(7) 2_655 3_665
Cl2 Cl2 C29 110(6) 3_665 3_665
C29 Cl2 C29 84.7(16) 2_655 3_665
C30 Cl4 C30 21.8(10) 2_655 3_665
C26 O1 C27 97.3(7) . .
C3 N1 C4 118.7(7) . .
C10 N2 C5 116.9(7) . .
C17 N3 C18 116.1(7) . .
C24 N4 C19 116.8(7) . .
C2 C1 C2 122.2(7) 3_665 .
C1 C2 C1 117.8(7) 2_655 .
C1 C2 C3 119.8(7) 2_655 .
C1 C2 C3 122.4(6) . .
N1 C3 C2 123.5(7) . .
N1 C4 C5 111.9(6) . .
N1 C4 C9 108.7(6) . .
C5 C4 C9 109.3(7) . .
N2 C5 C6 110.1(7) . .
N2 C5 C4 112.0(6) . .
C6 C5 C4 111.7(7) . .
C5 C6 C7 111.7(7) . .
C8 C7 C6 110.6(8) . .
C7 C8 C9 110.4(7) . .
C8 C9 C4 112.0(7) . .
N2 C10 C11 124.3(8) . .
C16 C11 C12 120.3(7) . .
C16 C11 C10 119.7(7) . .
C12 C11 C10 120.0(7) . .
C13 C12 C11 118.9(7) . .
C12 C13 C14 120.6(7) . .
C12 C13 C24 118.7(7) . 2_655
C14 C13 C24 120.6(7) . 2_655
C13 C14 C15 120.4(7) . .
C14 C15 C16 119.0(7) . .
C14 C15 C17 119.9(7) . .
C16 C15 C17 121.1(7) . .
C11 C16 C15 120.6(7) . .
N3 C17 C15 123.0(7) . .
N3 C18 C19 109.8(6) . .
N3 C18 C23 109.3(6) . .
C19 C18 C23 108.6(6) . .
N4 C19 C20 108.9(7) . .
N4 C19 C18 108.4(6) . .
C20 C19 C18 111.3(7) . .
C19 C20 C21 113.4(7) . .
C20 C21 C22 108.3(7) . .
C23 C22 C21 113.9(7) . .
C22 C23 C18 110.1(7) . .
N4 C24 C13 119.1(7) . 3_665
O1 C26 C25 106.4(8) . .
O1 C27 C28 91.1(7) . .

loop_
_geom_bond_atom_site_label_1
_geom_bond_atom_site_label_2
_geom_bond_distance
_geom_bond_site_symmetry_2
Cl1 Cl1 1.80(3) 3_665
Cl1 Cl1 1.80(3) 2_655
Cl1 C29 2.11(3) 2_655
Cl3 C30 1.31(4) 3_665
Cl3 C30 1.40(4) 2_655
Cl3 Cl3 1.83(3) 2_655
Cl3 Cl3 1.83(3) 3_665
Cl2 Cl2 0.66(3) 2_655
Cl2 Cl2 0.66(3) 3_665
Cl2 C29 1.31(4) 2_655
Cl2 C29 1.40(4) 3_665
O1 C26 1.416(5) .
O1 C27 1.424(5) .
N1 C3 1.268(10) .
N1 C4 1.442(10) .
N2 C10 1.216(10) .
N2 C5 1.467(10) .
N3 C17 1.254(10) .
N3 C18 1.426(10) .
N4 C24 1.262(10) .
N4 C19 1.463(10) .
C1 C2 1.397(10) 3_665
C1 C2 1.415(10) .
C2 C1 1.397(10) 2_655
C2 C3 1.447(11) .
C4 C5 1.516(11) .
C4 C9 1.535(12) .
C5 C6 1.519(11) .
C6 C7 1.520(13) .
C7 C8 1.520(13) .
C8 C9 1.539(12) .
C10 C11 1.512(11) .
C11 C16 1.374(11) .
C11 C12 1.397(11) .
C12 C13 1.377(12) .
C13 C14 1.387(11) .
C13 C24 1.513(11) 2_655
C14 C15 1.381(11) .
C15 C16 1.392(11) .
C15 C17 1.481(11) .
C18 C19 1.542(11) .
C18 C23 1.575(10) .
C19 C20 1.488(12) .
C20 C21 1.525(12) .
C21 C22 1.528(14) .
C22 C23 1.509(13) .
C24 C13 1.513(11) 3_665
C25 C26 1.477(5) .
C27 C28 1.459(5) .
